data_7245752
loop_
_publ_author_name
'Bojarska, Joanna'
'Wolf, Wojciech M.'
'Fruzi\'nski, Andrzej'
'Kaczmarek, Krzysztof'
'Lesnikowski, Zbigniew J.'
'Kraj, Agata'
'Zielenkiewicz, Piotr'
'Madura, Izabela Dorota'
'Borowiecki, Pawe\/l'
'Remko, Milan'
'Breza, Martin'

_publ_section_title
;
 Supramolecular synthon hierarchy in cyclopropyl-containing
 peptide-derived compounds
;
_journal_name_full CrystEngComm
_journal_paper_doi 10.1039/D2CE01231F
_journal_year 2022
_chemical_absolute_configuration rm
_chemical_formula_moiety 'C13 H21 N O5'
_chemical_formula_sum 'C13 H21 N O5'
_chemical_formula_weight 271.31
_chemical_name_common Fmoc-b-cyclopropyl-(S)-Ala-OH
_chemical_name_systematic
;
(2S)-2-[cyclopropyl(9H-fluoren-9-ylmethoxycarbonyl)amino]propanoic acid  
;
_space_group_crystal_system orthorhombic
_space_group_IT_number 33
_space_group_name_Hall 'P 2c -2n'
_space_group_name_H-M_alt 'P n a 21'
_atom_sites_solution_hydrogens difmap
_audit_creation_date 2022-04-22
_audit_creation_method
;
Olex2 1.3-ac4
(compiled 2020.11.27 svn.r5f609507 for Rigaku Oxford Diffraction, GUI svn.r6214)
;
_audit_update_record
;
2022-08-28 deposited with the CCDC.	2022-11-04 downloaded from the CCDC.
;
_cell_angle_alpha 90
_cell_angle_beta 90
_cell_angle_gamma 90
_cell_formula_units_Z 4
_cell_length_a 9.589(2)
_cell_length_b 12.661(3)
_cell_length_c 11.779(3)
_cell_measurement_reflns_used 65854
_cell_measurement_temperature 100(2)
_cell_measurement_theta_max 50.758
_cell_volume 1430.0(6)
_computing_molecular_graphics 'Olex2 1.3-ac4 (Dolomanov et al., 2009)'
_computing_publication_material 'Olex2 1.3-ac4 (Dolomanov et al., 2009)'
_computing_structure_refinement 'XL  (Sheldrick, 2008)'
_computing_structure_solution 'SHELXS-97 (Sheldrick, 1990)'
_diffrn_ambient_temperature 100.15
_diffrn_measured_fraction_theta_full 0.998
_diffrn_measured_fraction_theta_max 0.995
_diffrn_radiation_type MoK\a
_diffrn_radiation_wavelength 0.71073
_diffrn_reflns_av_R_equivalents 0.1381
_diffrn_reflns_av_unetI/netI 0.0644
_diffrn_reflns_Laue_measured_fraction_full 0.998
_diffrn_reflns_Laue_measured_fraction_max 0.995
_diffrn_reflns_limit_h_max 20
_diffrn_reflns_limit_h_min -16
_diffrn_reflns_limit_k_max 27
_diffrn_reflns_limit_k_min -27
_diffrn_reflns_limit_l_max 25
_diffrn_reflns_limit_l_min -25
_diffrn_reflns_number 63207
_diffrn_reflns_point_group_measured_fraction_full 0.996
_diffrn_reflns_point_group_measured_fraction_max 0.974
_diffrn_reflns_theta_full 25.242
_diffrn_reflns_theta_max 50.758
_diffrn_reflns_theta_min 2.362
_exptl_absorpt_coefficient_mu 0.096
_exptl_crystal_colour white
_exptl_crystal_density_diffrn 1.260
_exptl_crystal_density_method 'not measured'
_exptl_crystal_description prism
_exptl_crystal_F_000 584
_exptl_crystal_size_max 0.25
_exptl_crystal_size_mid 0.20
_exptl_crystal_size_min 0.18
_refine_diff_density_max 0.410
_refine_diff_density_min -0.442
_refine_diff_density_rms 0.080
_refine_ls_abs_structure_details
;
 Refined as an inversion twin.
;
_refine_ls_abs_structure_Flack 0.0(4)
_refine_ls_extinction_method none
_refine_ls_goodness_of_fit_ref 1.013
_refine_ls_hydrogen_treatment refall
_refine_ls_matrix_type full
_refine_ls_number_parameters 257
_refine_ls_number_reflns 15085
_refine_ls_number_restraints 1
_refine_ls_restrained_S_all 1.013
_refine_ls_R_factor_all 0.0586
_refine_ls_R_factor_gt 0.0533
_refine_ls_shift/su_max 0.001
_refine_ls_shift/su_mean 0.000
_refine_ls_structure_factor_coef Fsqd
_refine_ls_weighting_details 'w=1/[\s^2^(Fo^2^)+(0.0904P)^2^] where P=(Fo^2^+2Fc^2^)/3'
_refine_ls_weighting_scheme calc
_refine_ls_wR_factor_gt 0.1336
_refine_ls_wR_factor_ref 0.1381
_reflns_Friedel_coverage 0.902
_reflns_Friedel_fraction_full 0.994
_reflns_Friedel_fraction_max 0.951
_reflns_number_gt 13453
_reflns_number_total 15085
_reflns_threshold_expression 'I > 2\s(I)'
_cod_data_source_file d2ce01231f2.cif
_cod_data_source_block cda_0ma
_cod_database_code 7245752
_shelx_shelxl_version_number 2018/3
_shelx_space_group_comment
;
The symmetry employed for this shelxl refinement is uniquely defined
by the following loop, which should always be used as a source of
symmetry information in preference to the above space-group names.
They are only intended as comments.
;
_olex2_refinement_description
;
1. Twinned data refinement
 Scales: 1.0(4)
 -0.0(4)
;
_olex2_submission_special_instructions 'No special instructions were received'

loop_
_space_group_symop_operation_xyz
'x, y, z'
'-x, -y, z+1/2'
'x+1/2, -y+1/2, z'
'-x+1/2, y+1/2, z+1/2'

loop_
_atom_site_label
_atom_site_type_symbol
_atom_site_fract_x
_atom_site_fract_y
_atom_site_fract_z
_atom_site_U_iso_or_equiv
_atom_site_adp_type
_atom_site_occupancy
_atom_site_site_symmetry_order
_atom_site_calc_flag
_atom_site_refinement_flags_posn
_atom_site_refinement_flags_adp
_atom_site_refinement_flags_occupancy
_atom_site_disorder_assembly
_atom_site_disorder_group
N N 0.82814(5) 0.31903(4) 0.02125(5) 0.01286(7) Uani 1 1 d . . . . .
C1 C 0.73241(6) 0.25352(4) -0.02449(6) 0.01346(7) Uani 1 1 d . . . . .
C2 C 0.78737(7) 0.15532(5) -0.08128(7) 0.01694(9) Uani 1 1 d . . . . .
O1 O 0.60637(5) 0.27398(4) -0.01998(6) 0.01887(9) Uani 1 1 d . . . . .
C3 C 0.78472(6) 0.41398(4) 0.08061(5) 0.01301(7) Uani 1 1 d . . . . .
C4 C 0.72203(7) 0.38885(6) 0.19845(6) 0.01751(9) Uani 1 1 d . . . . .
C5 C 0.82090(9) 0.32802(6) 0.27356(6) 0.02079(11) Uani 1 1 d . . . . .
C6 C 0.79739(14) 0.32920(9) 0.40015(8) 0.02869(16) Uani 1 1 d . . . . .
C7 C 0.92247(12) 0.38454(10) 0.35017(8) 0.02852(17) Uani 1 1 d . . . . .
C8 C 0.67770(6) 0.47714(5) 0.00982(6) 0.01460(8) Uani 1 1 d . . . . .
O2 O 0.57507(6) 0.51847(5) 0.04870(6) 0.02139(10) Uani 1 1 d . . . . .
O3 O 0.71791(5) 0.48366(4) -0.09861(5) 0.01580(7) Uani 1 1 d . . . . .
C9 C 0.61823(7) 0.53343(6) -0.17465(7) 0.01836(10) Uani 1 1 d . . . . .
C10 C 0.68725(9) 0.54419(7) -0.28854(7) 0.02134(11) Uani 1 1 d . . . . .
C11 C 0.91506(6) 0.48312(5) 0.09579(5) 0.01410(8) Uani 1 1 d . . . . .
O4 O 1.03081(6) 0.45449(5) 0.07118(6) 0.02036(9) Uani 1 1 d . . . . .
O5 O 0.88218(6) 0.57672(4) 0.14054(6) 0.01906(9) Uani 1 1 d . . . . .
C12 C 0.99869(10) 0.64706(6) 0.16601(8) 0.02228(12) Uani 1 1 d . . . . .
C13 C 0.94606(14) 0.75885(7) 0.16291(11) 0.02974(17) Uani 1 1 d . . . . .
H4A H 0.646(3) 0.349(2) 0.189(2) 0.035(6) Uiso 1 1 d . . . . .
H4B H 0.699(2) 0.457(2) 0.235(2) 0.026(5) Uiso 1 1 d . . . . .
H5 H 0.846(3) 0.254(2) 0.239(2) 0.030(5) Uiso 1 1 d . . . . .
H6A H 0.721(3) 0.379(3) 0.431(3) 0.038(6) Uiso 1 1 d . . . . .
H7A H 0.924(2) 0.466(2) 0.349(3) 0.034(6) Uiso 1 1 d . . . . .
H7B H 1.018(3) 0.348(2) 0.359(2) 0.032(5) Uiso 1 1 d . . . . .
H2A H 0.887(3) 0.152(2) -0.075(3) 0.038(6) Uiso 1 1 d . . . . .
H12A H 1.078(2) 0.635(2) 0.114(2) 0.030(5) Uiso 1 1 d . . . . .
H12B H 1.027(3) 0.632(3) 0.238(3) 0.043(6) Uiso 1 1 d . . . . .
H13A H 1.015(2) 0.801(2) 0.175(2) 0.029(5) Uiso 1 1 d . . . . .
H13B H 0.875(4) 0.775(4) 0.210(4) 0.061(10) Uiso 1 1 d . . . . .
H9A H 0.533(3) 0.494(3) -0.175(3) 0.041(7) Uiso 1 1 d . . . . .
H9B H 0.592(2) 0.604(2) -0.144(2) 0.028(5) Uiso 1 1 d . . . . .
H10A H 0.625(2) 0.5793(19) -0.340(2) 0.025(4) Uiso 1 1 d . . . . .
H10B H 0.709(3) 0.469(3) -0.321(3) 0.044(7) Uiso 1 1 d . . . . .
H10C H 0.772(2) 0.5853(19) -0.292(2) 0.024(4) Uiso 1 1 d . . . . .
H13C H 0.904(4) 0.771(3) 0.096(4) 0.059(9) Uiso 1 1 d . . . . .
H2B H 0.726(3) 0.099(3) -0.048(4) 0.055(8) Uiso 1 1 d . . . . .
H2C H 0.757(6) 0.162(5) -0.167(5) 0.091(15) Uiso 1 1 d . . . . .
H6B H 0.813(2) 0.264(2) 0.442(3) 0.038(6) Uiso 1 1 d . . . . .
H H 0.9159(18) 0.3055(17) 0.0137(18) 0.017(3) Uiso 1 1 d . . . . .

loop_
_atom_site_aniso_label
_atom_site_aniso_U_11
_atom_site_aniso_U_22
_atom_site_aniso_U_33
_atom_site_aniso_U_23
_atom_site_aniso_U_13
_atom_site_aniso_U_12
N 0.00905(13) 0.01246(13) 0.01706(16) -0.00146(13) 0.00024(12) 0.00064(11)
C1 0.00946(15) 0.01232(14) 0.01861(19) 0.00043(15) -0.00020(14) -0.00013(13)
C2 0.01430(19) 0.01502(18) 0.0215(2) -0.00348(17) -0.00085(17) 0.00028(16)
O1 0.00843(12) 0.01637(15) 0.0318(2) -0.00001(17) -0.00030(15) -0.00023(12)
C3 0.01092(15) 0.01229(15) 0.01580(17) -0.00032(14) 0.00195(13) 0.00041(13)
C4 0.0172(2) 0.0180(2) 0.0173(2) 0.00109(17) 0.00497(17) -0.00013(17)
C5 0.0283(3) 0.0184(2) 0.0156(2) 0.00166(18) 0.0025(2) 0.0021(2)
C6 0.0397(5) 0.0293(4) 0.0171(2) 0.0035(2) 0.0052(3) -0.0006(3)
C7 0.0315(4) 0.0341(4) 0.0200(3) 0.0025(3) -0.0028(3) -0.0017(3)
C8 0.01104(16) 0.01348(15) 0.0193(2) 0.00071(15) 0.00223(15) 0.00173(14)
O2 0.01628(18) 0.0217(2) 0.0262(2) 0.00168(18) 0.00614(17) 0.00811(16)
O3 0.01181(14) 0.01729(16) 0.01831(16) 0.00324(14) 0.00106(12) 0.00269(12)
C9 0.01288(19) 0.0191(2) 0.0231(2) 0.0058(2) -0.00046(18) 0.00172(17)
C10 0.0199(2) 0.0243(3) 0.0198(2) 0.0024(2) -0.0012(2) 0.0014(2)
C11 0.01296(17) 0.01369(17) 0.01564(17) -0.00129(14) 0.00106(15) -0.00103(14)
O4 0.01162(15) 0.0209(2) 0.0286(2) -0.00687(18) 0.00121(15) -0.00115(14)
O5 0.01821(18) 0.01413(15) 0.0248(2) -0.00475(15) 0.00327(17) -0.00203(14)
C12 0.0244(3) 0.0171(2) 0.0254(3) -0.0029(2) -0.0014(2) -0.0052(2)
C13 0.0395(5) 0.0152(2) 0.0344(4) 0.0018(3) -0.0005(4) -0.0053(3)

loop_
_atom_type_symbol
_atom_type_description
_atom_type_scat_dispersion_real
_atom_type_scat_dispersion_imag
_atom_type_scat_source
C C 0.0033 0.0016 'International Tables Vol C Tables 4.2.6.8 and 6.1.1.4'
H H 0.0000 0.0000 'International Tables Vol C Tables 4.2.6.8 and 6.1.1.4'
N N 0.0061 0.0033 'International Tables Vol C Tables 4.2.6.8 and 6.1.1.4'
O O 0.0106 0.0060 'International Tables Vol C Tables 4.2.6.8 and 6.1.1.4'

loop_
_geom_angle_atom_site_label_1
_geom_angle_atom_site_label_2
_geom_angle_atom_site_label_3
_geom_angle
_geom_angle_site_symmetry_1
_geom_angle_site_symmetry_3
_geom_angle_publ_flag
C1 N C3 120.41(5) . . ?
C1 N H 120.0(14) . . ?
C3 N H 119.6(14) . . ?
N C1 C2 116.51(5) . . ?
O1 C1 N 121.25(6) . . ?
O1 C1 C2 122.24(6) . . ?
C1 C2 H2A 110.1(19) . . ?
C1 C2 H2B 102(2) . . ?
C1 C2 H2C 105(3) . . ?
H2A C2 H2B 122(3) . . ?
H2A C2 H2C 111(4) . . ?
H2B C2 H2C 106(4) . . ?
N C3 C4 111.93(5) . . ?
N C3 C8 111.05(5) . . ?
N C3 C11 107.13(5) . . ?
C8 C3 C4 109.44(5) . . ?
C11 C3 C4 109.22(5) . . ?
C11 C3 C8 107.95(5) . . ?
C3 C4 H4A 108.9(19) . . ?
C3 C4 H4B 107.3(15) . . ?
C5 C4 C3 112.80(6) . . ?
C5 C4 H4A 107.0(19) . . ?
C5 C4 H4B 109.4(15) . . ?
H4A C4 H4B 112(2) . . ?
C4 C5 C7 120.97(8) . . ?
C4 C5 H5 112.1(15) . . ?
C6 C5 C4 118.75(8) . . ?
C6 C5 C7 60.02(7) . . ?
C6 C5 H5 115.1(16) . . ?
C7 C5 H5 120.3(14) . . ?
C5 C6 C7 60.00(6) . . ?
C5 C6 H6A 117.2(18) . . ?
C5 C6 H6B 118(2) . . ?
C7 C6 H6A 114.3(17) . . ?
C7 C6 H6B 117.9(15) . . ?
H6A C6 H6B 117(3) . . ?
C5 C7 C6 59.98(7) . . ?
C5 C7 H7A 118.5(15) . . ?
C5 C7 H7B 114.9(16) . . ?
C6 C7 H7A 118.9(14) . . ?
C6 C7 H7B 117.3(16) . . ?
H7A C7 H7B 116(2) . . ?
O2 C8 C3 124.19(7) . . ?
O2 C8 O3 124.89(6) . . ?
O3 C8 C3 110.85(5) . . ?
C8 O3 C9 115.20(5) . . ?
O3 C9 C10 107.45(6) . . ?
O3 C9 H9A 110(2) . . ?
O3 C9 H9B 109.5(14) . . ?
C10 C9 H9A 115(2) . . ?
C10 C9 H9B 110.7(15) . . ?
H9A C9 H9B 105(2) . . ?
C9 C10 H10A 109.3(14) . . ?
C9 C10 H10B 109.5(19) . . ?
C9 C10 H10C 117.3(14) . . ?
H10A C10 H10B 108(2) . . ?
H10A C10 H10C 104.2(19) . . ?
H10B C10 H10C 108(2) . . ?
O4 C11 C3 123.42(6) . . ?
O4 C11 O5 125.50(6) . . ?
O5 C11 C3 111.08(5) . . ?
C11 O5 C12 116.23(6) . . ?
O5 C12 C13 108.21(8) . . ?
O5 C12 H12A 111.3(15) . . ?
O5 C12 H12B 107(2) . . ?
C13 C12 H12A 112.9(16) . . ?
C13 C12 H12B 108(2) . . ?
H12A C12 H12B 109(2) . . ?
C12 C13 H13A 108.7(17) . . ?
C12 C13 H13B 117(3) . . ?
C12 C13 H13C 109(3) . . ?
H13A C13 H13B 110(3) . . ?
H13A C13 H13C 113(3) . . ?
H13B C13 H13C 99(4) . . ?

loop_
_geom_bond_atom_site_label_1
_geom_bond_atom_site_label_2
_geom_bond_distance
_geom_bond_site_symmetry_2
_geom_bond_publ_flag
N C1 1.3494(8) . ?
N C3 1.4517(8) . ?
N H 0.863(17) . ?
C1 C2 1.5069(9) . ?
C1 O1 1.2371(8) . ?
C2 H2A 0.96(3) . ?
C2 H2B 1.00(4) . ?
C2 H2C 1.05(6) . ?
C3 C4 1.5457(9) . ?
C3 C8 1.5453(9) . ?
C3 C11 1.5364(9) . ?
C4 C5 1.5082(11) . ?
C4 H4A 0.89(3) . ?
C4 H4B 0.99(3) . ?
C5 C6 1.5081(12) . ?
C5 C7 1.5083(14) . ?
C5 H5 1.05(3) . ?
C6 C7 1.5086(16) . ?
C6 H6A 1.03(3) . ?
C6 H6B 0.97(3) . ?
C7 H7A 1.04(3) . ?
C7 H7B 1.03(3) . ?
C8 O2 1.2050(8) . ?
C8 O3 1.3366(9) . ?
O3 C9 1.4536(9) . ?
C9 C10 1.5021(12) . ?
C9 H9A 0.96(3) . ?
C9 H9B 0.99(3) . ?
C10 H10A 0.96(2) . ?
C10 H10B 1.05(3) . ?
C10 H10C 0.96(2) . ?
C11 O4 1.2031(8) . ?
C11 O5 1.3347(8) . ?
O5 C12 1.4600(10) . ?
C12 C13 1.5031(13) . ?
C12 H12A 0.99(2) . ?
C12 H12B 0.91(4) . ?
C13 H13A 0.87(2) . ?
C13 H13B 0.90(4) . ?
C13 H13C 0.90(4) . ?

loop_
_geom_torsion_atom_site_label_1
_geom_torsion_atom_site_label_2
_geom_torsion_atom_site_label_3
_geom_torsion_atom_site_label_4
_geom_torsion
_geom_torsion_site_symmetry_1
_geom_torsion_site_symmetry_2
_geom_torsion_site_symmetry_3
_geom_torsion_site_symmetry_4
_geom_torsion_publ_flag
N C3 C4 C5 57.03(7) . . . . ?
N C3 C8 O2 138.15(7) . . . . ?
N C3 C8 O3 -44.73(7) . . . . ?
N C3 C11 O4 -6.53(9) . . . . ?
N C3 C11 O5 174.27(6) . . . . ?
C1 N C3 C4 73.92(7) . . . . ?
C1 N C3 C8 -48.73(7) . . . . ?
C1 N C3 C11 -166.38(6) . . . . ?
C3 N C1 C2 -178.19(6) . . . . ?
C3 N C1 O1 2.10(10) . . . . ?
C3 C4 C5 C6 159.61(8) . . . . ?
C3 C4 C5 C7 89.21(9) . . . . ?
C3 C8 O3 C9 174.71(5) . . . . ?
C3 C11 O5 C12 176.13(6) . . . . ?
C4 C3 C8 O2 14.08(9) . . . . ?
C4 C3 C8 O3 -168.80(5) . . . . ?
C4 C3 C11 O4 114.90(8) . . . . ?
C4 C3 C11 O5 -64.30(7) . . . . ?
C4 C5 C6 C7 -111.17(10) . . . . ?
C4 C5 C7 C6 107.54(9) . . . . ?
C8 C3 C4 C5 -179.42(6) . . . . ?
C8 C3 C11 O4 -126.19(7) . . . . ?
C8 C3 C11 O5 54.61(7) . . . . ?
C8 O3 C9 C10 173.95(6) . . . . ?
O2 C8 O3 C9 -8.19(10) . . . . ?
C11 C3 C4 C5 -61.44(7) . . . . ?
C11 C3 C8 O2 -104.69(7) . . . . ?
C11 C3 C8 O3 72.43(6) . . . . ?
C11 O5 C12 C13 154.27(8) . . . . ?
O4 C11 O5 C12 -3.05(12) . . . . ?

loop_
_twin_individual_id
_twin_individual_mass_fraction_refined
1 1.0(4)
2 -0.0(4)
